data_4313674
loop_
_publ_author_name
'Shih-Sheng Sun'
'Alistair J. Lees'
'Peter Y. Zavalij'

_publ_section_title
;
 Highly Sensitive Luminescent Metal-Complex Receptors for Anions through
 Charge-Assisted Amide Hydrogen Bonding
;
_journal_name_full 'Inorganic Chemistry'
_journal_page_first 3445
_journal_page_last 3453
_journal_paper_doi 10.1021/ic0206589
_journal_volume 42
_journal_year 2003
_chemical_formula_moiety
;
Re  1+ (C O)3 (C18 H24 N2) (C12 H10 N2 O), (P F6), (C H2 Cl2)1.5
;
_chemical_formula_sum 'C34.5 H37 Cl3 F6 N4 O4 P Re'
_chemical_formula_weight 1009.20
_space_group_IT_number 14
_symmetry_cell_setting monoclinic
_symmetry_space_group_name_Hall '-P 2yn'
_symmetry_space_group_name_H-M 'P 1 21/n 1'
_atom_sites_solution_hydrogens geom
_atom_sites_solution_primary direct
_atom_sites_solution_secondary difmap
_audit_creation_method SHELXL-97
_cell_angle_alpha 90.00
_cell_angle_beta 92.819(4)
_cell_angle_gamma 90.00
_cell_formula_units_Z 4
_cell_length_a 12.497(2)
_cell_length_b 11.340(2)
_cell_length_c 29.672(6)
_cell_measurement_reflns_used 4238
_cell_measurement_temperature 293(2)
_cell_measurement_theta_max 43.326
_cell_measurement_theta_min 4.525
_cell_volume 4199.9(13)
_computing_cell_refinement 'SAINT (Bruker, 1999)'
_computing_data_collection 'SMART (Bruker, 1999)'
_computing_data_reduction SAINT
_computing_molecular_graphics 'ORTEP-3 (Farrugia,1997)'
_computing_publication_material SHELXL-97
_computing_structure_refinement 'SHELXL-97 (Sheldrick, 1997)'
_computing_structure_solution 'SHELXS-97 (Sheldrick, 1990)'
_diffrn_ambient_temperature 293(2)
_diffrn_measured_fraction_theta_full 0.999
_diffrn_measured_fraction_theta_max 0.999
_diffrn_measurement_device_type 'Bruker CCD area detector'
_diffrn_measurement_method 'omega scans'
_diffrn_radiation_monochromator graphite
_diffrn_radiation_source 'fine-focus sealed tube'
_diffrn_radiation_type MoK\a
_diffrn_radiation_wavelength 0.71073
_diffrn_reflns_av_R_equivalents 0.0801
_diffrn_reflns_av_sigmaI/netI 0.1274
_diffrn_reflns_limit_h_max 13
_diffrn_reflns_limit_h_min -14
_diffrn_reflns_limit_k_max 11
_diffrn_reflns_limit_k_min -13
_diffrn_reflns_limit_l_max 34
_diffrn_reflns_limit_l_min -31
_diffrn_reflns_number 20097
_diffrn_reflns_theta_full 24.11
_diffrn_reflns_theta_max 24.11
_diffrn_reflns_theta_min 1.37
_diffrn_standards_decay_% -10.02
_exptl_absorpt_coefficient_mu 3.189
_exptl_absorpt_correction_T_max 0.6399
_exptl_absorpt_correction_T_min 0.4301
_exptl_absorpt_correction_type multi-scan
_exptl_absorpt_process_details SAINT
_exptl_crystal_colour 'light yellow'
_exptl_crystal_density_diffrn 1.596
_exptl_crystal_density_method 'not measured'
_exptl_crystal_description prizm
_exptl_crystal_F_000 1996
_exptl_crystal_size_max 0.31
_exptl_crystal_size_mid 0.20
_exptl_crystal_size_min 0.14
_refine_diff_density_max 2.968
_refine_diff_density_min -0.511
_refine_diff_density_rms 0.146
_refine_ls_extinction_method none
_refine_ls_goodness_of_fit_ref 0.957
_refine_ls_hydrogen_treatment constr
_refine_ls_matrix_type full
_refine_ls_number_parameters 523
_refine_ls_number_reflns 6672
_refine_ls_number_restraints 54
_refine_ls_restrained_S_all 0.957
_refine_ls_R_factor_all 0.1037
_refine_ls_R_factor_gt 0.0596
_refine_ls_shift/su_max 0.005
_refine_ls_shift/su_mean 0.000
_refine_ls_structure_factor_coef Fsqd
_refine_ls_weighting_details '1/[\s^2^(Fo^2^)+(0.05P)^2^], P=(Fo^2^+2Fc^2^)/3'
_refine_ls_weighting_scheme calc
_refine_ls_wR_factor_gt 0.1351
_refine_ls_wR_factor_ref 0.1442
_reflns_number_gt 3458
_reflns_number_total 6672
_reflns_threshold_expression >2sigma(I)
_cod_data_source_file ic0206589_1.cif
_cod_data_source_block structure-8
_cod_depositor_comments
;
The following automatic conversions were performed:

'_symmetry_cell_setting' value 'Monoclinic' changed to 'monoclinic'
according to the built-in table from CIF Core dictionary named
'cif_core.dic' version 2.4.1 from 2010-06-29.

Automatic conversion script
Id: cif_fix_values 1646 2011-03-28 12:23:43Z adriana 
;
_cod_original_cell_volume 4199.8(14)
_cod_original_sg_symbol_H-M 'P 21/n'
_cod_database_code 4313674

loop_
_symmetry_equiv_pos_as_xyz
'x, y, z'
'-x+1/2, y+1/2, -z+1/2'
'-x, -y, -z'
'x-1/2, -y-1/2, z-1/2'

loop_
_atom_site_label
_atom_site_type_symbol
_atom_site_fract_x
_atom_site_fract_y
_atom_site_fract_z
_atom_site_U_iso_or_equiv
_atom_site_adp_type
_atom_site_occupancy
_atom_site_symmetry_multiplicity
_atom_site_calc_flag
_atom_site_refinement_flags
_atom_site_disorder_assembly
_atom_site_disorder_group
Re1 Re 0.79670(4) 1.01173(3) 0.202861(14) 0.05680(15) Uani 1 1 d . . .
C1 C 0.8842(12) 1.1236(11) 0.2346(4) 0.092(2) Uani 1 1 d . . .
O1 O 0.9367(8) 1.1909(7) 0.2557(3) 0.092(2) Uani 1 1 d . . .
C2 C 0.6839(10) 1.1303(10) 0.2012(3) 0.067(3) Uani 1 1 d . . .
O2 O 0.6148(7) 1.1942(7) 0.2015(3) 0.098(3) Uani 1 1 d . . .
C3 C 0.7471(11) 0.9578(10) 0.2569(4) 0.088(2) Uani 1 1 d . . .
O3 O 0.7187(7) 0.9200(7) 0.2916(3) 0.088(2) Uani 1 1 d . . .
N1A N 0.7133(7) 0.8693(7) 0.1665(3) 0.053(2) Uani 1 1 d . . .
C2A C 0.6099(10) 0.8729(9) 0.1508(4) 0.070(4) Uani 1 1 d . . .
H2A H 0.5719 0.9428 0.1536 0.084 Uiso 1 1 calc R . .
C3A C 0.5594(10) 0.7794(11) 0.1310(4) 0.078(4) Uani 1 1 d . . .
H3A H 0.4886 0.7875 0.1203 0.094 Uiso 1 1 calc R . .
C4A C 0.6101(9) 0.6729(9) 0.1264(4) 0.061(3) Uani 1 1 d . . .
C5A C 0.7144(9) 0.6685(9) 0.1432(3) 0.057(3) Uani 1 1 d . . .
H5A H 0.7517 0.5979 0.1408 0.068 Uiso 1 1 calc R . .
C6A C 0.7672(9) 0.7637(8) 0.1635(3) 0.056(3) Uani 1 1 d . . .
C7A C 0.5539(7) 0.5705(8) 0.1038(3) 0.090(4) Uani 1 1 d D . .
C8A C 0.4606(11) 0.5389(16) 0.1346(5) 0.153(11) Uani 0.747(16) 1 d PDU . .
H8A1 H 0.4892 0.5027 0.1618 0.229 Uiso 0.747(16) 1 calc PR . .
H8A2 H 0.4124 0.4851 0.1190 0.229 Uiso 0.747(16) 1 calc PR . .
H8A3 H 0.4227 0.6094 0.1419 0.229 Uiso 0.747(16) 1 calc PR . .
C9A C 0.6293(12) 0.4625(12) 0.0986(7) 0.156(11) Uani 0.747(16) 1 d PDU . .
H9A1 H 0.6847 0.4826 0.0787 0.234 Uiso 0.747(16) 1 calc PR . .
H9A2 H 0.5887 0.3971 0.0863 0.234 Uiso 0.747(16) 1 calc PR . .
H9A3 H 0.6610 0.4411 0.1276 0.234 Uiso 0.747(16) 1 calc PR . .
C10A C 0.5077(15) 0.6086(17) 0.0561(4) 0.140(10) Uani 0.747(16) 1 d PDU . .
H10D H 0.4673 0.6801 0.0587 0.210 Uiso 0.747(16) 1 calc PR . .
H10E H 0.4618 0.5475 0.0437 0.210 Uiso 0.747(16) 1 calc PR . .
H10F H 0.5655 0.6215 0.0366 0.210 Uiso 0.747(16) 1 calc PR . .
C11A C 0.582(3) 0.462(2) 0.1345(10) 0.11(2) Uani 0.253(16) 1 d PDU . .
H13A H 0.5956 0.3948 0.1160 0.168 Uiso 0.253(16) 1 calc PR . .
H14A H 0.5234 0.4454 0.1531 0.168 Uiso 0.253(16) 1 calc PR . .
H15A H 0.6450 0.4793 0.1533 0.168 Uiso 0.253(16) 1 calc PR . .
C12A C 0.4304(11) 0.585(4) 0.0972(12) 0.18(4) Uani 0.253(16) 1 d PDU . .
H16A H 0.4121 0.6669 0.0988 0.269 Uiso 0.253(16) 1 calc PR . .
H17A H 0.3961 0.5425 0.1205 0.269 Uiso 0.253(16) 1 calc PR . .
H18A H 0.4069 0.5539 0.0683 0.269 Uiso 0.253(16) 1 calc PR . .
C13A C 0.604(3) 0.553(4) 0.0570(6) 0.13(3) Uani 0.253(16) 1 d PDU . .
H19A H 0.6732 0.5177 0.0612 0.202 Uiso 0.253(16) 1 calc PR . .
H20A H 0.6105 0.6286 0.0426 0.202 Uiso 0.253(16) 1 calc PR . .
H21A H 0.5581 0.5032 0.0384 0.202 Uiso 0.253(16) 1 calc PR . .
N1B N 0.9115(7) 0.8674(7) 0.2002(3) 0.053(2) Uani 1 1 d . . .
C2B C 1.0114(10) 0.8724(10) 0.2168(4) 0.070(4) Uani 1 1 d . . .
H2B H 1.0366 0.9444 0.2279 0.085 Uiso 1 1 calc R . .
C3B C 1.0805(10) 0.7785(10) 0.2187(4) 0.072(4) Uani 1 1 d . . .
H3B H 1.1491 0.7869 0.2319 0.087 Uiso 1 1 calc R . .
C4B C 1.0473(10) 0.6718(9) 0.2011(4) 0.064(3) Uani 1 1 d . . .
C5B C 0.9430(9) 0.6664(9) 0.1817(3) 0.056(3) Uani 1 1 d . . .
H5B H 0.9178 0.5967 0.1685 0.067 Uiso 1 1 calc R . .
C6B C 0.8785(9) 0.7631(9) 0.1822(3) 0.049(3) Uani 1 1 d . . .
C7B C 1.1213(11) 0.5616(11) 0.2031(4) 0.084(4) Uani 1 1 d . . .
C8B C 1.1220(13) 0.5037(12) 0.1549(5) 0.149(7) Uani 1 1 d . . .
H8B1 H 1.0589 0.4563 0.1499 0.224 Uiso 1 1 calc R . .
H8B2 H 1.1845 0.4550 0.1530 0.224 Uiso 1 1 calc R . .
H8B3 H 1.1231 0.5645 0.1324 0.224 Uiso 1 1 calc R . .
C9B C 1.0749(13) 0.4771(11) 0.2380(6) 0.152(7) Uani 1 1 d . . .
H9B1 H 1.0442 0.5222 0.2615 0.229 Uiso 1 1 calc R . .
H9B2 H 1.1311 0.4279 0.2507 0.229 Uiso 1 1 calc R . .
H9B3 H 1.0205 0.4287 0.2234 0.229 Uiso 1 1 calc R . .
C10B C 1.2352(11) 0.5911(13) 0.2177(5) 0.121(5) Uani 1 1 d . . .
H12A H 1.2384 0.6152 0.2487 0.181 Uiso 1 1 calc R . .
H12B H 1.2603 0.6541 0.1993 0.181 Uiso 1 1 calc R . .
H12D H 1.2795 0.5228 0.2142 0.181 Uiso 1 1 calc R . .
N1C N 0.8540(7) 1.0722(7) 0.1370(3) 0.056(2) Uani 1 1 d . . .
C2C C 0.8942(10) 1.0036(9) 0.1066(4) 0.075(3) Uani 1 1 d . . .
H2C H 0.9005 0.9240 0.1138 0.090 Uiso 1 1 calc R . .
C3C C 0.9277(11) 1.0373(10) 0.0657(4) 0.093(4) Uani 1 1 d . . .
H3C H 0.9522 0.9820 0.0454 0.111 Uiso 1 1 calc R . .
C4C C 0.9243(10) 1.1540(10) 0.0551(4) 0.077(4) Uani 1 1 d . . .
H4C H 0.9497 1.1804 0.0279 0.092 Uiso 1 1 calc R . .
C5C C 0.8839(10) 1.2312(9) 0.0844(4) 0.064(3) Uani 1 1 d . . .
C6C C 0.8521(9) 1.1886(9) 0.1253(3) 0.063(3) Uani 1 1 d . . .
H6C H 0.8279 1.2425 0.1461 0.076 Uiso 1 1 calc R . .
C7C C 0.8773(9) 1.3630(9) 0.0763(4) 0.063(3) Uani 1 1 d . . .
O8C O 0.8759(7) 1.4286(6) 0.1088(2) 0.081(3) Uani 1 1 d . . .
N9C N 0.8693(8) 1.3963(7) 0.0340(3) 0.069(3) Uani 1 1 d . . .
H9C H 0.8730 1.3417 0.0140 0.083 Uiso 1 1 calc R . .
C10C C 0.8553(10) 1.5130(10) 0.0178(4) 0.078(4) Uani 1 1 d . . .
C11C C 0.8884(12) 1.6111(11) 0.0416(4) 0.102(5) Uani 1 1 d . . .
H11C H 0.9266 1.6047 0.0692 0.123 Uiso 1 1 calc R . .
C12C C 0.8625(15) 1.7222(12) 0.0226(5) 0.133(7) Uani 1 1 d . . .
H12C H 0.8806 1.7902 0.0388 0.160 Uiso 1 1 calc R . .
C13C C 0.8106(14) 1.7320(13) -0.0195(6) 0.132(7) Uani 1 1 d . . .
H13C H 0.7903 1.8058 -0.0306 0.158 Uiso 1 1 calc R . .
C14C C 0.7900(16) 1.6372(13) -0.0439(6) 0.149(8) Uani 1 1 d . . .
H14C H 0.7616 1.6439 -0.0734 0.179 Uiso 1 1 calc R . .
C15C C 0.8111(13) 1.5262(11) -0.0251(5) 0.121(6) Uani 1 1 d . . .
H15C H 0.7947 1.4593 -0.0422 0.146 Uiso 1 1 calc R . .
P1 P 0.2035(4) 0.8404(4) 0.07767(17) 0.1148(15) Uani 1 1 d . . .
F1 F 0.1717(9) 0.9519(8) 0.0498(4) 0.166(4) Uani 1 1 d . . .
F2 F 0.2442(12) 0.7851(9) 0.0340(4) 0.218(6) Uani 1 1 d . . .
F3 F 0.3121(10) 0.8930(11) 0.0900(5) 0.233(6) Uani 1 1 d . . .
F4 F 0.2320(13) 0.7363(13) 0.1067(5) 0.271(7) Uani 1 1 d . . .
F5 F 0.1482(11) 0.8865(11) 0.1180(4) 0.218(6) Uani 1 1 d . . .
F6 F 0.1001(11) 0.7805(10) 0.0612(5) 0.226(6) Uani 1 1 d . . .
C1S C 0.2384(8) 0.1312(17) 0.1393(7) 0.271(14) Uani 1 1 d D . .
H1S1 H 0.2578 0.0494 0.1448 0.325 Uiso 1 1 calc R . .
H1S2 H 0.2234 0.1414 0.1071 0.325 Uiso 1 1 calc R . .
Cl1S Cl 0.1249(5) 0.1668(5) 0.1686(2) 0.200(3) Uani 1 1 d D . .
Cl2S Cl 0.3438(5) 0.2228(6) 0.1574(2) 0.207(3) Uani 1 1 d D . .
C2S C 0.5826(16) 0.1260(16) 0.0738(6) 0.098(10) Uani 0.50 1 d PD . .
H2S1 H 0.5665 0.1024 0.1041 0.118 Uiso 0.50 1 calc PR . .
H2S2 H 0.6345 0.1896 0.0753 0.118 Uiso 0.50 1 calc PR . .
Cl3S Cl 0.4679(15) 0.1662(18) 0.0426(9) 0.492(18) Uani 0.50 1 d PD . .
Cl4S Cl 0.6288(12) 0.0062(17) 0.0426(5) 0.436(18) Uani 0.50 1 d PD . .

loop_
_atom_site_aniso_label
_atom_site_aniso_U_11
_atom_site_aniso_U_22
_atom_site_aniso_U_33
_atom_site_aniso_U_23
_atom_site_aniso_U_13
_atom_site_aniso_U_12
Re1 0.0723(3) 0.0433(2) 0.0560(2) -0.0003(2) 0.01620(19) 0.0029(3)
C1 0.121(7) 0.080(6) 0.074(5) -0.007(4) 0.008(4) -0.009(5)
O1 0.121(7) 0.080(6) 0.074(5) -0.007(4) 0.008(4) -0.009(5)
C2 0.086(10) 0.060(7) 0.058(7) 0.006(6) 0.026(7) -0.004(7)
O2 0.094(7) 0.071(6) 0.132(8) 0.004(5) 0.032(6) 0.031(5)
C3 0.109(6) 0.065(4) 0.093(6) -0.004(4) 0.028(5) 0.013(4)
O3 0.109(6) 0.065(4) 0.093(6) -0.004(4) 0.028(5) 0.013(4)
N1A 0.057(7) 0.052(5) 0.052(5) 0.008(4) 0.005(5) 0.003(5)
C2A 0.066(9) 0.053(7) 0.091(9) 0.007(6) 0.005(7) 0.020(6)
C3A 0.053(9) 0.087(9) 0.094(10) -0.011(8) 0.004(7) 0.001(7)
C4A 0.053(8) 0.050(7) 0.080(8) -0.003(6) 0.005(6) -0.001(6)
C5A 0.055(8) 0.047(6) 0.069(7) 0.001(5) 0.013(6) 0.007(6)
C6A 0.080(9) 0.041(6) 0.049(7) 0.004(5) 0.023(6) 0.002(6)
C7A 0.065(10) 0.096(10) 0.110(11) -0.024(9) 0.008(8) -0.016(8)
C8A 0.13(2) 0.132(19) 0.20(3) -0.038(17) 0.027(18) -0.082(16)
C9A 0.12(2) 0.087(15) 0.26(3) -0.091(17) 0.021(19) -0.022(13)
C10A 0.12(2) 0.19(2) 0.110(17) -0.044(16) -0.009(15) -0.027(18)
C11A 0.11(5) 0.02(3) 0.20(6) 0.02(3) 0.00(4) -0.03(3)
C12A 0.09(5) 0.14(5) 0.30(8) -0.10(6) -0.09(5) -0.01(4)
C13A 0.11(5) 0.19(6) 0.10(4) -0.06(4) -0.04(4) 0.06(4)
N1B 0.057(7) 0.043(5) 0.057(6) 0.005(4) 0.005(5) -0.002(4)
C2B 0.068(9) 0.057(7) 0.086(9) -0.004(6) 0.004(7) -0.001(7)
C3B 0.054(9) 0.086(9) 0.078(9) -0.006(7) 0.005(6) -0.008(7)
C4B 0.067(9) 0.052(7) 0.075(8) 0.010(6) 0.008(7) 0.011(6)
C5B 0.052(8) 0.053(6) 0.062(7) 0.005(5) 0.009(6) 0.011(6)
C6B 0.044(7) 0.055(7) 0.049(6) 0.001(5) 0.004(5) -0.005(6)
C7B 0.068(10) 0.089(9) 0.095(10) -0.005(8) -0.003(7) 0.025(7)
C8B 0.156(15) 0.128(12) 0.162(15) -0.042(11) -0.014(12) 0.091(12)
C9B 0.135(15) 0.085(10) 0.24(2) 0.064(12) 0.049(13) 0.032(10)
C10B 0.071(11) 0.137(13) 0.154(14) -0.005(11) -0.002(10) 0.033(10)
N1C 0.082(7) 0.039(5) 0.049(5) -0.007(4) 0.002(5) 0.009(5)
C2C 0.108(9) 0.049(6) 0.071(7) 0.011(7) 0.022(6) 0.010(7)
C3C 0.142(13) 0.061(8) 0.079(9) 0.002(7) 0.051(8) 0.014(8)
C4C 0.105(11) 0.066(8) 0.062(8) 0.008(6) 0.027(7) 0.017(7)
C5C 0.096(10) 0.043(6) 0.054(7) 0.003(5) 0.024(7) 0.010(6)
C6C 0.080(9) 0.051(7) 0.058(7) -0.004(6) 0.004(6) 0.012(6)
C7C 0.076(9) 0.059(7) 0.054(7) -0.014(6) 0.012(6) 0.002(6)
O8C 0.123(8) 0.058(5) 0.063(5) 0.003(4) 0.013(5) -0.001(5)
N9C 0.110(9) 0.046(5) 0.052(6) 0.006(4) 0.015(5) 0.011(5)
C10C 0.108(10) 0.066(8) 0.063(7) 0.007(7) 0.021(6) -0.004(8)
C11C 0.174(16) 0.067(9) 0.066(9) 0.005(7) 0.008(9) -0.023(9)
C12C 0.23(2) 0.063(9) 0.113(13) 0.002(9) 0.053(13) -0.017(11)
C13C 0.193(19) 0.079(11) 0.124(14) 0.039(10) 0.017(13) 0.028(11)
C14C 0.24(2) 0.065(10) 0.133(14) -0.011(10) -0.046(13) -0.007(12)
C15C 0.207(18) 0.058(9) 0.095(11) 0.003(8) -0.036(10) -0.009(10)
P1 0.102(4) 0.109(3) 0.132(4) 0.001(3) -0.011(3) 0.013(3)
F1 0.174(10) 0.102(6) 0.224(10) 0.034(7) 0.041(8) 0.030(6)
F2 0.282(16) 0.145(9) 0.228(12) -0.075(9) 0.034(11) 0.033(9)
F3 0.124(10) 0.212(12) 0.355(17) -0.022(12) -0.059(11) 0.017(9)
F4 0.282(17) 0.267(14) 0.268(15) 0.137(12) 0.038(12) 0.131(13)
F5 0.280(16) 0.222(12) 0.161(10) -0.022(9) 0.102(10) 0.035(11)
F6 0.177(12) 0.147(9) 0.351(18) 0.007(10) -0.035(12) -0.035(9)
C1S 0.113(19) 0.39(4) 0.32(3) -0.13(3) 0.070(19) -0.10(2)
Cl1S 0.157(6) 0.162(5) 0.277(7) 0.002(5) -0.025(5) -0.007(4)
Cl2S 0.181(6) 0.231(6) 0.208(6) 0.028(5) -0.004(5) -0.064(5)
C2S 0.16(3) 0.081(18) 0.051(16) 0.019(13) -0.005(17) -0.015(18)
Cl3S 0.41(4) 0.31(3) 0.77(5) -0.01(3) 0.25(3) -0.06(3)
Cl4S 0.224(17) 0.86(5) 0.221(16) 0.23(2) 0.009(13) -0.14(3)

loop_
_atom_type_symbol
_atom_type_description
_atom_type_scat_dispersion_real
_atom_type_scat_dispersion_imag
_atom_type_scat_source
Re Re -1.0185 7.2310 'International Tables Vol C Tables 4.2.6.8 and 6.1.1.4'
C C 0.0033 0.0016 'International Tables Vol C Tables 4.2.6.8 and 6.1.1.4'
O O 0.0106 0.0060 'International Tables Vol C Tables 4.2.6.8 and 6.1.1.4'
N N 0.0061 0.0033 'International Tables Vol C Tables 4.2.6.8 and 6.1.1.4'
H H 0.0000 0.0000 'International Tables Vol C Tables 4.2.6.8 and 6.1.1.4'
P P 0.1023 0.0942 'International Tables Vol C Tables 4.2.6.8 and 6.1.1.4'
F F 0.0171 0.0103 'International Tables Vol C Tables 4.2.6.8 and 6.1.1.4'
Cl Cl 0.1484 0.1585 'International Tables Vol C Tables 4.2.6.8 and 6.1.1.4'

loop_
_geom_angle_atom_site_label_1
_geom_angle_atom_site_label_2
_geom_angle_atom_site_label_3
_geom_angle
_geom_angle_site_symmetry_1
_geom_angle_site_symmetry_3
_geom_angle_publ_flag
C3 Re1 C1 90.0(6) . . ?
C3 Re1 C2 88.7(5) . . ?
C1 Re1 C2 87.2(5) . . ?
C3 Re1 N1A 90.6(4) . . ?
C1 Re1 N1A 173.0(5) . . ?
C2 Re1 N1A 99.8(4) . . ?
C3 Re1 N1B 91.9(4) . . ?
C1 Re1 N1B 98.9(5) . . ?
C2 Re1 N1B 173.9(4) . . ?
N1A Re1 N1B 74.1(3) . . ?
C3 Re1 N1C 178.4(4) . . ?
C1 Re1 N1C 91.6(4) . . ?
C2 Re1 N1C 91.6(4) . . ?
N1A Re1 N1C 87.8(3) . . ?
N1B Re1 N1C 87.6(3) . . ?
O1 C1 Re1 177.4(12) . . ?
O2 C2 Re1 175.8(10) . . ?
O3 C3 Re1 177.3(12) . . ?
C2A N1A C6A 117.7(9) . . ?
C2A N1A Re1 125.0(7) . . ?
C6A N1A Re1 116.9(7) . . ?
C3A C2A N1A 122.9(10) . . ?
C3A C2A H2A 118.5 . . ?
N1A C2A H2A 118.5 . . ?
C2A C3A C4A 121.7(12) . . ?
C2A C3A H3A 119.2 . . ?
C4A C3A H3A 119.2 . . ?
C5A C4A C3A 115.5(10) . . ?
C5A C4A C7A 123.3(9) . . ?
C3A C4A C7A 121.2(10) . . ?
C4A C5A C6A 123.4(10) . . ?
C4A C5A H5A 118.3 . . ?
C6A C5A H5A 118.3 . . ?
N1A C6A C5A 118.8(10) . . ?
N1A C6A C6B 115.8(9) . . ?
C5A C6A C6B 125.5(9) . . ?
C4A C7A C12A 114.6(18) . . ?
C4A C7A C8A 105.3(9) . . ?
C12A C7A C8A 48.0(13) . . ?
C4A C7A C9A 112.4(9) . . ?
C12A C7A C9A 132.2(19) . . ?
C8A C7A C9A 110.6(9) . . ?
C4A C7A C11A 105.1(14) . . ?
C12A C7A C11A 110.6(11) . . ?
C8A C7A C11A 68.4(13) . . ?
C9A C7A C11A 47.0(13) . . ?
C4A C7A C13A 107.2(18) . . ?
C12A C7A C13A 109.7(11) . . ?
C8A C7A C13A 146.6(18) . . ?
C9A C7A C13A 62.9(14) . . ?
C11A C7A C13A 109.4(11) . . ?
C4A C7A C10A 109.6(10) . . ?
C12A C7A C10A 62.4(13) . . ?
C8A C7A C10A 109.9(9) . . ?
C9A C7A C10A 109.0(9) . . ?
C11A C7A C10A 144.0(15) . . ?
C13A C7A C10A 51.3(12) . . ?
C7A C8A H8A1 109.5 . . ?
C7A C8A H8A2 109.5 . . ?
H8A1 C8A H8A2 109.5 . . ?
C7A C8A H8A3 109.5 . . ?
H8A1 C8A H8A3 109.5 . . ?
H8A2 C8A H8A3 109.5 . . ?
C7A C9A H9A1 109.5 . . ?
C7A C9A H9A2 109.5 . . ?
H9A1 C9A H9A2 109.5 . . ?
C7A C9A H9A3 109.5 . . ?
H9A1 C9A H9A3 109.5 . . ?
H9A2 C9A H9A3 109.5 . . ?
C7A C10A H10D 109.5 . . ?
C7A C10A H10E 109.5 . . ?
H10D C10A H10E 109.5 . . ?
C7A C10A H10F 109.5 . . ?
H10D C10A H10F 109.5 . . ?
H10E C10A H10F 109.5 . . ?
C7A C11A H13A 109.5 . . ?
C7A C11A H14A 109.5 . . ?
H13A C11A H14A 109.5 . . ?
C7A C11A H15A 109.5 . . ?
H13A C11A H15A 109.5 . . ?
H14A C11A H15A 109.5 . . ?
C7A C12A H16A 109.5 . . ?
C7A C12A H17A 109.5 . . ?
H16A C12A H17A 109.5 . . ?
C7A C12A H18A 109.5 . . ?
H16A C12A H18A 109.5 . . ?
H17A C12A H18A 109.5 . . ?
C7A C13A H19A 109.5 . . ?
C7A C13A H20A 109.5 . . ?
H19A C13A H20A 109.5 . . ?
C7A C13A H21A 109.5 . . ?
H19A C13A H21A 109.5 . . ?
H20A C13A H21A 109.5 . . ?
C2B N1B C6B 116.6(9) . . ?
C2B N1B Re1 124.5(7) . . ?
C6B N1B Re1 118.8(7) . . ?
N1B C2B C3B 124.4(11) . . ?
N1B C2B H2B 117.8 . . ?
C3B C2B H2B 117.8 . . ?
C2B C3B C4B 119.4(11) . . ?
C2B C3B H3B 120.3 . . ?
C4B C3B H3B 120.3 . . ?
C3B C4B C5B 116.9(10) . . ?
C3B C4B C7B 121.7(11) . . ?
C5B C4B C7B 121.4(10) . . ?
C6B C5B C4B 120.0(10) . . ?
C6B C5B H5B 120.0 . . ?
C4B C5B H5B 120.0 . . ?
N1B C6B C5B 122.6(10) . . ?
N1B C6B C6A 114.1(9) . . ?
C5B C6B C6A 123.3(10) . . ?
C10B C7B C9B 109.1(12) . . ?
C10B C7B C4B 112.7(11) . . ?
C9B C7B C4B 106.4(10) . . ?
C10B C7B C8B 107.8(12) . . ?
C9B C7B C8B 111.6(12) . . ?
C4B C7B C8B 109.2(10) . . ?
C7B C8B H8B1 109.5 . . ?
C7B C8B H8B2 109.5 . . ?
H8B1 C8B H8B2 109.5 . . ?
C7B C8B H8B3 109.5 . . ?
H8B1 C8B H8B3 109.5 . . ?
H8B2 C8B H8B3 109.5 . . ?
C7B C9B H9B1 109.5 . . ?
C7B C9B H9B2 109.5 . . ?
H9B1 C9B H9B2 109.5 . . ?
C7B C9B H9B3 109.5 . . ?
H9B1 C9B H9B3 109.5 . . ?
H9B2 C9B H9B3 109.5 . . ?
C7B C10B H12A 109.5 . . ?
C7B C10B H12B 109.5 . . ?
H12A C10B H12B 109.5 . . ?
C7B C10B H12D 109.5 . . ?
H12A C10B H12D 109.5 . . ?
H12B C10B H12D 109.5 . . ?
C2C N1C C6C 113.8(9) . . ?
C2C N1C Re1 124.9(7) . . ?
C6C N1C Re1 121.3(7) . . ?
N1C C2C C3C 126.4(10) . . ?
N1C C2C H2C 116.8 . . ?
C3C C2C H2C 116.8 . . ?
C2C C3C C4C 118.2(11) . . ?
C2C C3C H3C 120.9 . . ?
C4C C3C H3C 120.9 . . ?
C5C C4C C3C 119.3(11) . . ?
C5C C4C H4C 120.3 . . ?
C3C C4C H4C 120.3 . . ?
C4C C5C C6C 118.2(10) . . ?
C4C C5C C7C 123.8(10) . . ?
C6C C5C C7C 117.9(9) . . ?
N1C C6C C5C 123.9(9) . . ?
N1C C6C H6C 118.0 . . ?
C5C C6C H6C 118.0 . . ?
O8C C7C N9C 125.3(10) . . ?
O8C C7C C5C 118.7(10) . . ?
N9C C7C C5C 115.9(9) . . ?
C7C N9C C10C 126.6(9) . . ?
C7C N9C H9C 116.7 . . ?
C10C N9C H9C 116.7 . . ?
C15C C10C C11C 119.2(12) . . ?
C15C C10C N9C 117.0(11) . . ?
C11C C10C N9C 123.7(11) . . ?
C10C C11C C12C 117.5(13) . . ?
C10C C11C H11C 121.3 . . ?
C12C C11C H11C 121.3 . . ?
C13C C12C C11C 121.3(14) . . ?
C13C C12C H12C 119.3 . . ?
C11C C12C H12C 119.3 . . ?
C14C C13C C12C 120.1(15) . . ?
C14C C13C H13C 119.9 . . ?
C12C C13C H13C 119.9 . . ?
C13C C14C C15C 119.3(16) . . ?
C13C C14C H14C 120.3 . . ?
C15C C14C H14C 120.3 . . ?
C10C C15C C14C 121.9(13) . . ?
C10C C15C H15C 119.0 . . ?
C14C C15C H15C 119.0 . . ?
F4 P1 F5 85.4(8) . . ?
F4 P1 F3 89.2(8) . . ?
F5 P1 F3 96.4(8) . . ?
F4 P1 F6 90.4(8) . . ?
F5 P1 F6 89.7(9) . . ?
F3 P1 F6 173.8(9) . . ?
F4 P1 F2 94.8(8) . . ?
F5 P1 F2 171.6(9) . . ?
F3 P1 F2 92.0(8) . . ?
F6 P1 F2 81.9(8) . . ?
F4 P1 F1 176.9(8) . . ?
F5 P1 F1 91.5(7) . . ?
F3 P1 F1 90.6(7) . . ?
F6 P1 F1 90.1(6) . . ?
F2 P1 F1 88.3(6) . . ?
Cl2S C1S Cl1S 109.1(8) . . ?
Cl2S C1S H1S1 109.9 . . ?
Cl1S C1S H1S1 109.9 . . ?
Cl2S C1S H1S2 109.9 . . ?
Cl1S C1S H1S2 109.9 . . ?
H1S1 C1S H1S2 108.3 . . ?
Cl3S C2S Cl4S 102.0(9) . . ?
Cl3S C2S H2S1 111.4 . . ?
Cl4S C2S H2S1 111.4 . . ?
Cl3S C2S H2S2 111.4 . . ?
Cl4S C2S H2S2 111.4 . . ?
H2S1 C2S H2S2 109.2 . . ?

loop_
_geom_bond_atom_site_label_1
_geom_bond_atom_site_label_2
_geom_bond_distance
_geom_bond_site_symmetry_2
_geom_bond_publ_flag
Re1 C3 1.852(13) . ?
Re1 C1 1.895(13) . ?
Re1 C2 1.947(12) . ?
Re1 N1A 2.179(8) . ?
Re1 N1B 2.180(8) . ?
Re1 N1C 2.224(8) . ?
C1 O1 1.168(13) . ?
C2 O2 1.127(12) . ?
C3 O3 1.185(13) . ?
N1A C2A 1.354(13) . ?
N1A C6A 1.379(12) . ?
C2A C3A 1.351(14) . ?
C2A H2A 0.9300 . ?
C3A C4A 1.373(14) . ?
C3A H3A 0.9300 . ?
C4A C5A 1.373(14) . ?
C4A C7A 1.500(13) . ?
C5A C6A 1.387(13) . ?
C5A H5A 0.9300 . ?
C6A C6B 1.472(14) . ?
C7A C12A 1.554(10) . ?
C7A C8A 1.557(10) . ?
C7A C9A 1.558(10) . ?
C7A C11A 1.560(11) . ?
C7A C13A 1.563(11) . ?
C7A C10A 1.563(10) . ?
C8A H8A1 0.9600 . ?
C8A H8A2 0.9600 . ?
C8A H8A3 0.9600 . ?
C9A H9A1 0.9600 . ?
C9A H9A2 0.9600 . ?
C9A H9A3 0.9600 . ?
C10A H10D 0.9600 . ?
C10A H10E 0.9600 . ?
C10A H10F 0.9600 . ?
C11A H13A 0.9600 . ?
C11A H14A 0.9600 . ?
C11A H15A 0.9600 . ?
C12A H16A 0.9600 . ?
C12A H17A 0.9600 . ?
C12A H18A 0.9600 . ?
C13A H19A 0.9600 . ?
C13A H20A 0.9600 . ?
C13A H21A 0.9600 . ?
N1B C2B 1.321(13) . ?
N1B C6B 1.354(11) . ?
C2B C3B 1.369(15) . ?
C2B H2B 0.9300 . ?
C3B C4B 1.375(14) . ?
C3B H3B 0.9300 . ?
C4B C5B 1.400(14) . ?
C4B C7B 1.554(15) . ?
C5B C6B 1.362(13) . ?
C5B H5B 0.9300 . ?
C7B C10B 1.504(17) . ?
C7B C9B 1.544(18) . ?
C7B C8B 1.574(17) . ?
C8B H8B1 0.9600 . ?
C8B H8B2 0.9600 . ?
C8B H8B3 0.9600 . ?
C9B H9B1 0.9600 . ?
C9B H9B2 0.9600 . ?
C9B H9B3 0.9600 . ?
C10B H12A 0.9600 . ?
C10B H12B 0.9600 . ?
C10B H12D 0.9600 . ?
N1C C2C 1.308(12) . ?
N1C C6C 1.364(11) . ?
C2C C3C 1.360(14) . ?
C2C H2C 0.9300 . ?
C3C C4C 1.361(14) . ?
C3C H3C 0.9300 . ?
C4C C5C 1.350(13) . ?
C4C H4C 0.9300 . ?
C5C C6C 1.383(13) . ?
C5C C7C 1.515(14) . ?
C6C H6C 0.9300 . ?
C7C O8C 1.217(11) . ?
C7C N9C 1.311(12) . ?
N9C C10C 1.416(13) . ?
N9C H9C 0.8600 . ?
C10C C15C 1.372(15) . ?
C10C C11C 1.370(15) . ?
C11C C12C 1.411(17) . ?
C11C H11C 0.9300 . ?
C12C C13C 1.384(19) . ?
C12C H12C 0.9300 . ?
C13C C14C 1.315(18) . ?
C13C H13C 0.9300 . ?
C14C C15C 1.396(18) . ?
C14C H14C 0.9300 . ?
C15C H15C 0.9300 . ?
P1 F4 1.495(12) . ?
P1 F5 1.505(11) . ?
P1 F3 1.511(12) . ?
P1 F6 1.519(13) . ?
P1 F2 1.549(12) . ?
P1 F1 1.551(9) . ?
C1S Cl2S 1.742(10) . ?
C1S Cl1S 1.748(10) . ?
C1S H1S1 0.9700 . ?
C1S H1S2 0.9700 . ?
C2S Cl3S 1.729(12) . ?
C2S Cl4S 1.756(11) . ?
C2S H2S1 0.9700 . ?
C2S H2S2 0.9700 . ?

loop_
_geom_torsion_atom_site_label_1
_geom_torsion_atom_site_label_2
_geom_torsion_atom_site_label_3
_geom_torsion_atom_site_label_4
_geom_torsion
_geom_torsion_site_symmetry_1
_geom_torsion_site_symmetry_2
_geom_torsion_site_symmetry_3
_geom_torsion_site_symmetry_4
_geom_torsion_publ_flag
N1A C6A C6B N1B 0.5(12) . . . . ?
C3B C4B C7B C10B -11.0(17) . . . . ?
C3B C4B C7B C8B -130.9(13) . . . . ?
C3B C4B C7B C9B 108.5(14) . . . . ?
C3A C4A C7A C10A 53.6(14) . . . . ?
C3A C4A C7A C8A -64.6(13) . . . . ?
C3A C4A C7A C9A 175.0(12) . . . . ?
C3A C4A C7A C11A -135.8(16) . . . . ?
C3A C4A C7A C12A -14.2(19) . . . . ?
C3A C4A C7A C13A 107.8(16) . . . . ?
C4C C5C C7C O8C -154.7(12) . . . . ?
C4C C5C C7C N9C 27.8(18) . . . . ?
C5C C7C N9C C10C 175.7(11) . . . . ?
C7C N9C C10C C11C 26.6(19) . . . . ?
